data_7703075
loop_
_publ_author_name
'Xiao, Lin'
'Zhao, Yanxia'
'Qiao, Sijie'
'Sun, Ziyue'
'Santoro, Orlando'
'Redshaw, Carl'

_publ_section_title
;
 Synthesis and structures of mono- and di-nuclear aluminium and zinc
 complexes bearing \a-diimine and related ligands, and their use in the
 ring opening polymerization of cyclic esters.
;
_journal_issue 5
_journal_name_full 'Dalton transactions (Cambridge, England : 2003)'
_journal_page_first 1456
_journal_page_last 1472
_journal_paper_doi 10.1039/c9dt04332b
_journal_volume 49
_journal_year 2020
_chemical_formula_sum 'C54 H83 N3 O3 Zn3'
_chemical_formula_weight 1018.34
_space_group_crystal_system orthorhombic
_space_group_IT_number 29
_space_group_name_Hall 'P 2c -2ac'
_space_group_name_H-M_alt 'P c a 21'
_atom_sites_solution_hydrogens geom
_atom_sites_solution_primary direct
_atom_sites_solution_secondary difmap
_audit_creation_method SHELXL-2014/7
_audit_update_record
;
2019-10-04 deposited with the CCDC.	2019-12-30 downloaded from the CCDC.
;
_cell_angle_alpha 90
_cell_angle_beta 90
_cell_angle_gamma 90
_cell_formula_units_Z 4
_cell_length_a 28.2584(16)
_cell_length_b 15.9307(9)
_cell_length_c 13.3344(6)
_cell_measurement_reflns_used 9995
_cell_measurement_temperature 150(2)
_cell_measurement_theta_max 26.33
_cell_measurement_theta_min 2.46
_cell_volume 6002.8(6)
_computing_cell_refinement 'Bruker SMART'
_computing_data_collection 'Bruker SMART APEX II'
_computing_data_reduction 'Bruker SAINT'
_computing_molecular_graphics SHELXTL
_computing_publication_material SHELXTL
_computing_structure_refinement 'SHELXL-2014/7 (Sheldrick, 2014)'
_computing_structure_solution 'SHELXL-2014/7 (Sheldrick, 2014)'
_diffrn_ambient_temperature 150(2)
_diffrn_detector_area_resol_mean 'fine-focus sealed tube'
_diffrn_measured_fraction_theta_full 0.994
_diffrn_measured_fraction_theta_max 0.994
_diffrn_measurement_device_type 'Bruker APEX II area detector'
_diffrn_measurement_method '\w scan'
_diffrn_radiation_type MoK\a
_diffrn_radiation_wavelength 0.71073
_diffrn_reflns_av_R_equivalents 0.0485
_diffrn_reflns_av_unetI/netI 0.0596
_diffrn_reflns_Laue_measured_fraction_full 0.994
_diffrn_reflns_Laue_measured_fraction_max 0.994
_diffrn_reflns_limit_h_max 33
_diffrn_reflns_limit_h_min -35
_diffrn_reflns_limit_k_max 14
_diffrn_reflns_limit_k_min -19
_diffrn_reflns_limit_l_max 16
_diffrn_reflns_limit_l_min -14
_diffrn_reflns_number 39300
_diffrn_reflns_point_group_measured_fraction_full 0.942
_diffrn_reflns_point_group_measured_fraction_max 0.935
_diffrn_reflns_theta_full 25.242
_diffrn_reflns_theta_max 26.389
_diffrn_reflns_theta_min 2.459
_exptl_absorpt_coefficient_mu 1.227
_exptl_absorpt_correction_type multi-scan
_exptl_absorpt_process_details SADABS
_exptl_crystal_colour colorless
_exptl_crystal_density_diffrn 1.127
_exptl_crystal_density_meas ?
_exptl_crystal_description block
_exptl_crystal_F_000 2168
_exptl_crystal_size_max 0.300
_exptl_crystal_size_mid 0.200
_exptl_crystal_size_min 0.200
_exptl_transmission_factor_max 0.7454
_exptl_transmission_factor_min 0.4969
_platon_squeeze_details
;
;
_refine_diff_density_max 1.183
_refine_diff_density_min -0.779
_refine_diff_density_rms 0.061
_refine_ls_abs_structure_details
;
 Flack x determined using 3569 quotients [(I+)-(I-)]/[(I+)+(I-)]
 (Parsons, Flack and Wagner, Acta Cryst. B69 (2013) 249-259).
;
_refine_ls_abs_structure_Flack 0.006(6)
_refine_ls_extinction_method none
_refine_ls_goodness_of_fit_ref 1.038
_refine_ls_hydrogen_treatment constr
_refine_ls_matrix_type full
_refine_ls_number_parameters 582
_refine_ls_number_reflns 11494
_refine_ls_number_restraints 1
_refine_ls_restrained_S_all 1.038
_refine_ls_R_factor_all 0.0527
_refine_ls_R_factor_gt 0.0399
_refine_ls_shift/su_max 0.002
_refine_ls_shift/su_mean 0.000
_refine_ls_structure_factor_coef Fsqd
_refine_ls_weighting_details 'w=1/[\s^2^(Fo^2^)+(0.0200P)^2^+3.4146P] where P=(Fo^2^+2Fc^2^)/3'
_refine_ls_weighting_scheme calc
_refine_ls_wR_factor_gt 0.0749
_refine_ls_wR_factor_ref 0.0796
_reflns_Friedel_coverage 0.798
_reflns_Friedel_fraction_full 0.884
_reflns_Friedel_fraction_max 0.870
_reflns_number_gt 9673
_reflns_number_total 11494
_reflns_threshold_expression 'I > 2\s(I)'
_cod_data_source_file c9dt04332b2.cif
_cod_data_source_block 8
_cod_depositor_comments
;
The following automatic conversions were performed:

data item '_exptl_absorpt_correction_type' value 'Multi-scan' was
changed to 'multi-scan' in accordance with the
/home/data/users/saulius/crontab/automatic-downloads/rss-feeds/RSC/lib/dictionaries/cif_core.dic
dictionary named 'cif_core.dic' version 2.4.2 last updated on
2011-04-26.

data item '_exptl_crystal_density_meas' value 'not measured' was
changed to '?' -- the value is perceived as not measured.

Automatic conversion script
Id: cif_fix_values 7556 2019-12-06 15:28:31Z antanas 

 Adding full bibliography for 7703070--7703079.cif.
;
_cod_database_code 7703075
_shelx_shelxl_version_number 2014/7
_shelx_space_group_comment
;
The symmetry employed for this shelxl refinement is uniquely defined
by the following loop, which should always be used as a source of
symmetry information in preference to the above space-group names.
They are only intended as comments.
;
_shelx_estimated_absorpt_t_min 0.710
_shelx_estimated_absorpt_t_max 0.791

loop_
_space_group_symop_operation_xyz
'x, y, z'
'-x, -y, z+1/2'
'x+1/2, -y, z'
'-x+1/2, y, z+1/2'

loop_
_atom_site_label
_atom_site_type_symbol
_atom_site_fract_x
_atom_site_fract_y
_atom_site_fract_z
_atom_site_U_iso_or_equiv
_atom_site_adp_type
_atom_site_occupancy
_atom_site_site_symmetry_order
_atom_site_calc_flag
_atom_site_refinement_flags_posn
_atom_site_refinement_flags_adp
C1 C 0.31759(16) 0.7885(3) 0.5805(4) 0.0262(11) Uani 1 1 d . .
C2 C 0.36997(17) 0.7920(3) 0.5893(3) 0.0234(11) Uani 1 1 d . .
C3 C 0.28684(19) 0.7889(4) 0.6723(4) 0.0410(15) Uani 1 1 d . .
H3A H 0.2542 0.8018 0.6531 0.061 Uiso 1 1 calc R U
H3B H 0.2983 0.8316 0.7193 0.061 Uiso 1 1 calc R U
H3C H 0.2880 0.7336 0.7044 0.061 Uiso 1 1 calc R U
C4 C 0.39166(17) 0.7714(3) 0.6761(3) 0.0228(11) Uani 1 1 d . .
H4 H 0.3731 0.7666 0.7351 0.027 Uiso 1 1 calc R U
C5 C 0.44449(17) 0.7556(3) 0.6833(3) 0.0229(11) Uani 1 1 d . .
C6 C 0.46757(17) 0.8421(3) 0.6771(3) 0.0243(11) Uani 1 1 d . .
C7 C 0.45756(18) 0.7103(3) 0.7809(3) 0.0290(12) Uani 1 1 d . .
H7A H 0.4446 0.6532 0.7798 0.044 Uiso 1 1 calc R U
H7B H 0.4444 0.7410 0.8381 0.044 Uiso 1 1 calc R U
H7C H 0.4921 0.7076 0.7873 0.044 Uiso 1 1 calc R U
C8 C 0.4678(2) 0.8959(4) 0.7701(4) 0.0401(14) Uani 1 1 d . .
H8A H 0.4910 0.8738 0.8178 0.060 Uiso 1 1 calc R U
H8B H 0.4363 0.8951 0.8007 0.060 Uiso 1 1 calc R U
H8C H 0.4762 0.9536 0.7521 0.060 Uiso 1 1 calc R U
C9 C 0.40864(18) 0.5990(3) 0.3509(4) 0.0273(11) Uani 1 1 d . .
H9 H 0.4177 0.6379 0.2953 0.033 Uiso 1 1 calc R U
C10 C 0.45136(17) 0.5481(3) 0.3792(4) 0.0268(11) Uani 1 1 d . .
C11 C 0.3701(2) 0.5391(4) 0.3122(4) 0.0429(15) Uani 1 1 d . .
H11A H 0.3598 0.5022 0.3667 0.064 Uiso 1 1 calc R U
H11B H 0.3829 0.5051 0.2572 0.064 Uiso 1 1 calc R U
H11C H 0.3431 0.5718 0.2878 0.064 Uiso 1 1 calc R U
C12 C 0.48060(19) 0.5116(4) 0.2949(4) 0.0376(14) Uani 1 1 d . .
H12A H 0.5034 0.5536 0.2716 0.056 Uiso 1 1 calc R U
H12B H 0.4597 0.4957 0.2393 0.056 Uiso 1 1 calc R U
H12C H 0.4976 0.4619 0.3190 0.056 Uiso 1 1 calc R U
C13 C 0.3530(2) 0.7824(4) 0.2438(4) 0.0417(15) Uani 1 1 d . .
H13A H 0.3842 0.7746 0.2114 0.050 Uiso 1 1 calc R U
H13B H 0.3307 0.7422 0.2128 0.050 Uiso 1 1 calc R U
C14 C 0.3360(2) 0.8702(4) 0.2224(4) 0.0447(15) Uani 1 1 d . .
H14A H 0.3052 0.8790 0.2546 0.067 Uiso 1 1 calc R U
H14B H 0.3328 0.8780 0.1498 0.067 Uiso 1 1 calc R U
H14C H 0.3588 0.9108 0.2490 0.067 Uiso 1 1 calc R U
C15 C 0.4904(3) 0.7825(5) 0.3455(5) 0.0829(19) Uani 1 1 d . .
H15A H 0.5197 0.7484 0.3438 0.099 Uiso 1 1 calc R U
H15B H 0.4677 0.7568 0.2982 0.099 Uiso 1 1 calc R U
C16 C 0.5014(3) 0.8656(5) 0.3108(5) 0.0829(19) Uani 1 1 d . .
H16A H 0.4736 0.9018 0.3187 0.124 Uiso 1 1 calc R U
H16B H 0.5105 0.8634 0.2400 0.124 Uiso 1 1 calc R U
H16C H 0.5277 0.8885 0.3503 0.124 Uiso 1 1 calc R U
C17 C 0.3784(2) 0.5498(4) 0.6729(4) 0.0490(17) Uani 1 1 d . .
H17A H 0.4000 0.5095 0.7059 0.059 Uiso 1 1 calc R U
H17B H 0.3694 0.5920 0.7239 0.059 Uiso 1 1 calc R U
C18 C 0.3351(2) 0.5035(5) 0.6449(6) 0.071(2) Uani 1 1 d . .
H18A H 0.3115 0.5429 0.6184 0.106 Uiso 1 1 calc R U
H18B H 0.3222 0.4752 0.7042 0.106 Uiso 1 1 calc R U
H18C H 0.3427 0.4617 0.5935 0.106 Uiso 1 1 calc R U
C19 C 0.25182(17) 0.7898(3) 0.4688(4) 0.0304(12) Uani 1 1 d . .
C20 C 0.23354(19) 0.8701(4) 0.4494(4) 0.0364(14) Uani 1 1 d . .
C21 C 0.1847(2) 0.8766(4) 0.4303(4) 0.0410(15) Uani 1 1 d . .
H21 H 0.1710 0.9302 0.4186 0.049 Uiso 1 1 calc R U
C22 C 0.1569(2) 0.8071(5) 0.4282(4) 0.0483(17) Uani 1 1 d . .
H22 H 0.1240 0.8132 0.4155 0.058 Uiso 1 1 calc R U
C23 C 0.1753(2) 0.7272(5) 0.4443(4) 0.0466(16) Uani 1 1 d . .
H23 H 0.1553 0.6794 0.4419 0.056 Uiso 1 1 calc R U
C24 C 0.22379(18) 0.7180(4) 0.4642(4) 0.0374(13) Uani 1 1 d . .
C25 C 0.2641(2) 0.9489(4) 0.4509(4) 0.0411(14) Uani 1 1 d . .
H25 H 0.2976 0.9311 0.4395 0.049 Uiso 1 1 calc R U
C26 C 0.2514(3) 1.0118(4) 0.3692(5) 0.063(2) Uani 1 1 d . .
H26A H 0.2205 1.0367 0.3839 0.094 Uiso 1 1 calc R U
H26B H 0.2501 0.9830 0.3043 0.094 Uiso 1 1 calc R U
H26C H 0.2754 1.0561 0.3668 0.094 Uiso 1 1 calc R U
C27 C 0.2618(2) 0.9914(4) 0.5546(5) 0.0561(17) Uani 1 1 d . .
H27A H 0.2801 1.0437 0.5531 0.084 Uiso 1 1 calc R U
H27B H 0.2751 0.9536 0.6053 0.084 Uiso 1 1 calc R U
H27C H 0.2288 1.0039 0.5713 0.084 Uiso 1 1 calc R U
C28 C 0.2443(2) 0.6309(4) 0.4796(5) 0.0493(15) Uani 1 1 d . .
H28 H 0.2788 0.6369 0.4954 0.059 Uiso 1 1 calc R U
C29 C 0.2201(2) 0.5868(5) 0.5685(7) 0.083(2) Uani 1 1 d . .
H29A H 0.2247 0.6201 0.6295 0.124 Uiso 1 1 calc R U
H29B H 0.2340 0.5310 0.5778 0.124 Uiso 1 1 calc R U
H29C H 0.1862 0.5812 0.5548 0.124 Uiso 1 1 calc R U
C30 C 0.2395(3) 0.5780(5) 0.3838(7) 0.098(3) Uani 1 1 d . .
H30A H 0.2061 0.5740 0.3650 0.146 Uiso 1 1 calc R U
H30B H 0.2521 0.5216 0.3960 0.146 Uiso 1 1 calc R U
H30C H 0.2573 0.6046 0.3293 0.146 Uiso 1 1 calc R U
C31 C 0.50204(17) 0.9487(3) 0.5762(4) 0.0280(11) Uani 1 1 d . .
C32 C 0.55172(18) 0.9574(3) 0.5721(4) 0.0349(12) Uani 1 1 d . .
C33 C 0.5703(2) 1.0375(3) 0.5568(5) 0.0429(15) Uani 1 1 d . .
H33 H 0.6036 1.0449 0.5557 0.051 Uiso 1 1 calc R U
C34 C 0.5412(2) 1.1066(4) 0.5432(4) 0.0406(15) Uani 1 1 d . .
H34 H 0.5544 1.1608 0.5334 0.049 Uiso 1 1 calc R U
C35 C 0.4928(2) 1.0952(3) 0.5441(4) 0.0377(14) Uani 1 1 d . .
H35 H 0.4729 1.1423 0.5329 0.045 Uiso 1 1 calc R U
C36 C 0.47220(18) 1.0172(3) 0.5608(4) 0.0319(12) Uani 1 1 d . .
C37 C 0.58367(18) 0.8818(4) 0.5847(5) 0.0414(15) Uani 1 1 d . .
H37 H 0.5643 0.8309 0.5690 0.050 Uiso 1 1 calc R U
C38 C 0.6009(3) 0.8728(5) 0.6923(6) 0.087(3) Uani 1 1 d . .
H38A H 0.6192 0.8208 0.6989 0.130 Uiso 1 1 calc R U
H38B H 0.5736 0.8708 0.7376 0.130 Uiso 1 1 calc R U
H38C H 0.6209 0.9209 0.7097 0.130 Uiso 1 1 calc R U
C39 C 0.6254(3) 0.8825(5) 0.5123(7) 0.089(3) Uani 1 1 d . .
H39A H 0.6465 0.9293 0.5288 0.134 Uiso 1 1 calc R U
H39B H 0.6137 0.8892 0.4435 0.134 Uiso 1 1 calc R U
H39C H 0.6427 0.8295 0.5178 0.134 Uiso 1 1 calc R U
C40 C 0.41864(19) 1.0083(3) 0.5574(5) 0.0401(13) Uani 1 1 d . .
H40 H 0.4108 0.9482 0.5714 0.048 Uiso 1 1 calc R U
C41 C 0.3994(3) 1.0294(5) 0.4549(6) 0.071(2) Uani 1 1 d . .
H41A H 0.4058 1.0886 0.4399 0.107 Uiso 1 1 calc R U
H41B H 0.3652 1.0195 0.4538 0.107 Uiso 1 1 calc R U
H41C H 0.4148 0.9939 0.4045 0.107 Uiso 1 1 calc R U
C42 C 0.3940(2) 1.0621(5) 0.6376(6) 0.070(2) Uani 1 1 d . .
H42A H 0.3996 1.1217 0.6237 0.104 Uiso 1 1 calc R U
H42B H 0.4066 1.0480 0.7039 0.104 Uiso 1 1 calc R U
H42C H 0.3599 1.0510 0.6364 0.104 Uiso 1 1 calc R U
C43 C 0.49697(18) 0.4810(3) 0.5040(3) 0.0258(11) Uani 1 1 d . .
C44 C 0.48348(19) 0.3991(3) 0.5323(3) 0.0286(12) Uani 1 1 d . .
C45 C 0.5186(2) 0.3449(3) 0.5641(4) 0.0372(12) Uani 1 1 d . .
H45 H 0.5102 0.2896 0.5841 0.045 Uiso 1 1 calc R U
C46 C 0.5653(2) 0.3687(3) 0.5676(4) 0.0400(13) Uani 1 1 d . .
H46 H 0.5889 0.3297 0.5874 0.048 Uiso 1 1 calc R U
C47 C 0.5774(2) 0.4492(3) 0.5423(3) 0.0349(13) Uani 1 1 d . .
H47 H 0.6097 0.4655 0.5465 0.042 Uiso 1 1 calc R U
C48 C 0.54410(19) 0.5078(3) 0.5105(3) 0.0298(12) Uani 1 1 d . .
C49 C 0.4321(2) 0.3713(3) 0.5277(4) 0.0381(14) Uani 1 1 d . .
H49 H 0.4120 0.4230 0.5259 0.046 Uiso 1 1 calc R U
C50 C 0.4225(2) 0.3218(4) 0.4319(5) 0.0517(17) Uani 1 1 d . .
H50A H 0.4285 0.3576 0.3735 0.078 Uiso 1 1 calc R U
H50B H 0.3894 0.3033 0.4311 0.078 Uiso 1 1 calc R U
H50C H 0.4433 0.2727 0.4294 0.078 Uiso 1 1 calc R U
C51 C 0.4174(2) 0.3203(4) 0.6195(5) 0.0523(17) Uani 1 1 d . .
H51A H 0.4362 0.2687 0.6226 0.079 Uiso 1 1 calc R U
H51B H 0.3837 0.3059 0.6144 0.079 Uiso 1 1 calc R U
H51C H 0.4227 0.3536 0.6803 0.079 Uiso 1 1 calc R U
C52 C 0.55957(18) 0.5968(3) 0.4888(4) 0.0347(12) Uani 1 1 d . .
H52 H 0.5317 0.6279 0.4615 0.042 Uiso 1 1 calc R U
C53 C 0.5991(2) 0.6009(4) 0.4108(5) 0.0583(18) Uani 1 1 d . .
H53A H 0.6053 0.6597 0.3935 0.087 Uiso 1 1 calc R U
H53B H 0.5894 0.5702 0.3505 0.087 Uiso 1 1 calc R U
H53C H 0.6279 0.5755 0.4384 0.087 Uiso 1 1 calc R U
C54 C 0.5752(2) 0.6405(4) 0.5850(5) 0.0453(15) Uani 1 1 d . .
H54A H 0.6017 0.6096 0.6148 0.068 Uiso 1 1 calc R U
H54B H 0.5487 0.6421 0.6324 0.068 Uiso 1 1 calc R U
H54C H 0.5853 0.6979 0.5695 0.068 Uiso 1 1 calc R U
N1 N 0.30164(13) 0.7837(3) 0.4904(3) 0.0265(9) Uani 1 1 d . .
N2 N 0.48331(14) 0.8668(3) 0.5919(3) 0.0263(10) Uani 1 1 d . .
N3 N 0.46012(14) 0.5376(2) 0.4720(3) 0.0237(8) Uani 1 1 d . .
O1 O 0.39257(11) 0.8094(2) 0.5037(2) 0.0224(7) Uani 1 1 d . .
O2 O 0.45932(11) 0.70483(19) 0.6009(2) 0.0224(7) Uani 1 1 d . .
O3 O 0.39108(12) 0.6469(2) 0.4310(2) 0.0267(8) Uani 1 1 d . .
Zn1 Zn 0.35902(2) 0.75531(4) 0.38758(4) 0.02549(13) Uani 1 1 d . .
Zn2 Zn 0.46361(2) 0.77672(3) 0.48131(4) 0.02429(13) Uani 1 1 d . .
Zn3 Zn 0.41463(2) 0.60824(3) 0.56708(4) 0.02441(13) Uani 1 1 d . .

loop_
_atom_site_aniso_label
_atom_site_aniso_U_11
_atom_site_aniso_U_22
_atom_site_aniso_U_33
_atom_site_aniso_U_23
_atom_site_aniso_U_13
_atom_site_aniso_U_12
C1 0.022(3) 0.028(3) 0.029(3) -0.005(2) -0.001(2) 0.005(2)
C2 0.022(3) 0.027(3) 0.022(3) 0.000(2) 0.002(2) 0.002(2)
C3 0.023(3) 0.071(4) 0.029(3) -0.003(3) 0.006(2) 0.000(3)
C4 0.021(3) 0.026(3) 0.022(2) -0.0026(19) 0.006(2) 0.002(2)
C5 0.027(3) 0.024(3) 0.018(2) 0.0004(19) 0.000(2) 0.001(2)
C6 0.022(3) 0.027(3) 0.025(3) -0.002(2) -0.004(2) 0.001(2)
C7 0.028(3) 0.036(3) 0.024(2) 0.002(2) -0.002(2) 0.004(2)
C8 0.048(4) 0.040(4) 0.033(3) -0.008(2) 0.000(3) -0.009(3)
C9 0.031(3) 0.024(3) 0.026(2) 0.001(2) -0.002(2) 0.006(2)
C10 0.031(3) 0.022(3) 0.027(3) -0.002(2) -0.001(2) -0.001(2)
C11 0.040(4) 0.039(4) 0.049(4) -0.015(3) -0.013(3) -0.001(3)
C12 0.045(4) 0.041(4) 0.027(3) -0.003(2) 0.005(2) 0.015(3)
C13 0.048(4) 0.050(4) 0.028(3) -0.006(3) -0.005(3) 0.013(3)
C14 0.060(4) 0.040(4) 0.034(3) 0.009(3) -0.007(3) -0.001(3)
C15 0.135(5) 0.073(4) 0.041(3) 0.001(3) 0.023(3) -0.038(4)
C16 0.135(5) 0.073(4) 0.041(3) 0.001(3) 0.023(3) -0.038(4)
C17 0.053(4) 0.048(4) 0.046(4) 0.003(3) 0.014(3) -0.015(3)
C18 0.054(5) 0.064(5) 0.095(6) 0.011(4) 0.016(4) -0.008(4)
C19 0.019(2) 0.051(3) 0.021(3) -0.007(2) -0.001(2) 0.005(2)
C20 0.026(3) 0.058(4) 0.025(3) -0.006(2) 0.003(2) 0.013(3)
C21 0.029(3) 0.066(4) 0.028(3) -0.009(3) -0.002(2) 0.014(3)
C22 0.022(3) 0.093(6) 0.029(3) -0.016(3) -0.002(2) 0.011(3)
C23 0.024(3) 0.079(5) 0.037(3) -0.010(3) 0.002(2) -0.005(3)
C24 0.023(3) 0.060(4) 0.030(3) -0.009(3) -0.001(2) 0.002(3)
C25 0.030(3) 0.049(4) 0.044(3) -0.002(3) -0.001(2) 0.012(3)
C26 0.067(5) 0.064(5) 0.057(4) 0.008(3) -0.003(4) 0.021(4)
C27 0.050(4) 0.063(4) 0.055(4) -0.015(3) -0.002(3) -0.003(3)
C28 0.031(3) 0.053(4) 0.064(4) -0.002(4) -0.002(3) -0.008(3)
C29 0.056(5) 0.079(6) 0.113(6) 0.022(6) 0.013(5) -0.009(4)
C30 0.095(7) 0.093(6) 0.106(7) -0.046(6) -0.015(6) 0.023(5)
C31 0.036(3) 0.021(3) 0.027(2) -0.002(2) -0.002(2) -0.010(2)
C32 0.035(3) 0.037(3) 0.033(3) -0.004(3) 0.002(3) -0.008(2)
C33 0.040(3) 0.038(3) 0.050(4) -0.006(3) 0.009(3) -0.015(3)
C34 0.045(4) 0.029(3) 0.047(4) -0.002(3) 0.006(3) -0.014(3)
C35 0.044(3) 0.027(3) 0.042(3) -0.003(2) 0.001(3) -0.003(3)
C36 0.042(3) 0.025(3) 0.028(3) -0.005(2) -0.003(3) -0.002(2)
C37 0.025(3) 0.037(3) 0.062(4) -0.008(3) 0.009(3) -0.004(2)
C38 0.096(7) 0.080(6) 0.084(6) 0.006(5) -0.030(5) 0.023(5)
C39 0.063(5) 0.074(6) 0.130(8) 0.017(5) 0.051(5) 0.012(4)
C40 0.037(3) 0.024(3) 0.059(4) 0.001(3) -0.012(3) -0.004(2)
C41 0.052(5) 0.082(6) 0.079(6) 0.019(4) -0.022(4) 0.001(4)
C42 0.040(4) 0.067(5) 0.101(6) -0.021(5) 0.012(4) -0.005(4)
C43 0.033(3) 0.023(3) 0.021(2) 0.0000(19) -0.001(2) 0.006(2)
C44 0.038(3) 0.024(3) 0.024(2) 0.000(2) 0.005(2) 0.006(2)
C45 0.053(4) 0.026(3) 0.033(3) 0.000(3) 0.003(3) 0.008(3)
C46 0.051(4) 0.036(3) 0.033(3) -0.002(3) -0.003(3) 0.023(3)
C47 0.036(3) 0.039(3) 0.030(3) 0.000(2) 0.003(2) 0.010(3)
C48 0.036(3) 0.028(3) 0.026(3) -0.001(2) 0.002(2) 0.007(2)
C49 0.045(4) 0.022(3) 0.047(3) 0.003(2) 0.003(3) 0.004(3)
C50 0.052(4) 0.048(4) 0.055(4) -0.003(3) 0.001(3) -0.003(3)
C51 0.061(5) 0.036(4) 0.060(4) 0.002(3) 0.022(3) -0.005(3)
C52 0.026(3) 0.037(3) 0.041(3) 0.007(3) -0.003(3) 0.003(2)
C53 0.061(5) 0.063(5) 0.051(4) 0.010(3) 0.013(3) -0.010(4)
C54 0.049(4) 0.035(3) 0.052(4) -0.001(3) -0.004(3) 0.002(3)
N1 0.018(2) 0.036(2) 0.026(2) -0.0029(19) 0.0025(19) 0.0044(18)
N2 0.023(2) 0.027(2) 0.028(2) -0.0019(17) -0.0024(17) 0.0009(18)
N3 0.028(2) 0.017(2) 0.026(2) -0.0004(18) -0.0022(19) 0.0021(16)
O1 0.0197(17) 0.0256(19) 0.0220(18) 0.0004(13) 0.0004(14) 0.0020(14)
O2 0.0207(18) 0.0231(19) 0.0234(17) -0.0029(13) 0.0029(13) 0.0029(14)
O3 0.030(2) 0.0230(19) 0.0267(17) -0.0047(14) 0.0005(15) 0.0064(15)
Zn1 0.0257(3) 0.0294(3) 0.0214(3) -0.0020(2) -0.0025(3) 0.0051(3)
Zn2 0.0252(3) 0.0253(3) 0.0225(3) 0.0000(2) 0.0029(3) -0.0007(2)
Zn3 0.0277(3) 0.0221(3) 0.0234(3) 0.0003(2) 0.0025(3) 0.0008(2)

loop_
_atom_type_symbol
_atom_type_description
_atom_type_scat_dispersion_real
_atom_type_scat_dispersion_imag
_atom_type_scat_source
C C 0.0033 0.0016 'International Tables Vol C Tables 4.2.6.8 and 6.1.1.4'
H H 0.0000 0.0000 'International Tables Vol C Tables 4.2.6.8 and 6.1.1.4'
N N 0.0061 0.0033 'International Tables Vol C Tables 4.2.6.8 and 6.1.1.4'
O O 0.0106 0.0060 'International Tables Vol C Tables 4.2.6.8 and 6.1.1.4'
Zn Zn 0.2839 1.4301 'International Tables Vol C Tables 4.2.6.8 and 6.1.1.4'

loop_
_geom_angle_atom_site_label_1
_geom_angle_atom_site_label_2
_geom_angle_atom_site_label_3
_geom_angle
N1 C1 C2 115.1(4)
N1 C1 C3 124.0(4)
C2 C1 C3 120.9(4)
O1 C2 C4 124.4(4)
O1 C2 C1 114.6(4)
C4 C2 C1 120.7(4)
C1 C3 H3A 109.5
C1 C3 H3B 109.5
H3A C3 H3B 109.5
C1 C3 H3C 109.5
H3A C3 H3C 109.5
H3B C3 H3C 109.5
C2 C4 C5 122.8(4)
C2 C4 H4 118.6
C5 C4 H4 118.6
O2 C5 C4 109.5(4)
O2 C5 C6 110.1(4)
C4 C5 C6 105.5(4)
O2 C5 C7 108.4(4)
C4 C5 C7 111.7(4)
C6 C5 C7 111.6(4)
N2 C6 C8 123.7(5)
N2 C6 C5 118.2(4)
C8 C6 C5 118.0(4)
C5 C7 H7A 109.5
C5 C7 H7B 109.5
H7A C7 H7B 109.5
C5 C7 H7C 109.5
H7A C7 H7C 109.5
H7B C7 H7C 109.5
C6 C8 H8A 109.5
C6 C8 H8B 109.5
H8A C8 H8B 109.5
C6 C8 H8C 109.5
H8A C8 H8C 109.5
H8B C8 H8C 109.5
O3 C9 C10 112.7(4)
O3 C9 C11 110.1(4)
C10 C9 C11 108.6(4)
O3 C9 H9 108.5
C10 C9 H9 108.5
C11 C9 H9 108.5
N3 C10 C9 118.1(4)
N3 C10 C12 124.5(5)
C9 C10 C12 117.3(4)
C9 C11 H11A 109.5
C9 C11 H11B 109.5
H11A C11 H11B 109.5
C9 C11 H11C 109.5
H11A C11 H11C 109.5
H11B C11 H11C 109.5
C10 C12 H12A 109.5
C10 C12 H12B 109.5
H12A C12 H12B 109.5
C10 C12 H12C 109.5
H12A C12 H12C 109.5
H12B C12 H12C 109.5
C14 C13 Zn1 114.5(4)
C14 C13 H13A 108.6
Zn1 C13 H13A 108.6
C14 C13 H13B 108.6
Zn1 C13 H13B 108.6
H13A C13 H13B 107.6
C13 C14 H14A 109.5
C13 C14 H14B 109.5
H14A C14 H14B 109.5
C13 C14 H14C 109.5
H14A C14 H14C 109.5
H14B C14 H14C 109.5
C16 C15 Zn2 115.0(5)
C16 C15 H15A 108.5
Zn2 C15 H15A 108.5
C16 C15 H15B 108.5
Zn2 C15 H15B 108.5
H15A C15 H15B 107.5
C15 C16 H16A 109.5
C15 C16 H16B 109.5
H16A C16 H16B 109.5
C15 C16 H16C 109.5
H16A C16 H16C 109.5
H16B C16 H16C 109.5
C18 C17 Zn3 119.0(5)
C18 C17 H17A 107.6
Zn3 C17 H17A 107.6
C18 C17 H17B 107.6
Zn3 C17 H17B 107.6
H17A C17 H17B 107.0
C17 C18 H18A 109.5
C17 C18 H18B 109.5
H18A C18 H18B 109.5
C17 C18 H18C 109.5
H18A C18 H18C 109.5
H18B C18 H18C 109.5
C24 C19 C20 122.0(5)
C24 C19 N1 120.7(5)
C20 C19 N1 117.3(5)
C19 C20 C21 117.5(6)
C19 C20 C25 122.7(5)
C21 C20 C25 119.8(5)
C22 C21 C20 120.7(6)
C22 C21 H21 119.6
C20 C21 H21 119.6
C21 C22 C23 121.7(6)
C21 C22 H22 119.1
C23 C22 H22 119.1
C22 C23 C24 119.3(6)
C22 C23 H23 120.3
C24 C23 H23 120.3
C19 C24 C23 118.6(6)
C19 C24 C28 121.8(5)
C23 C24 C28 119.6(5)
C26 C25 C20 113.5(5)
C26 C25 C27 110.1(5)
C20 C25 C27 110.5(5)
C26 C25 H25 107.5
C20 C25 H25 107.5
C27 C25 H25 107.5
C25 C26 H26A 109.5
C25 C26 H26B 109.5
H26A C26 H26B 109.5
C25 C26 H26C 109.5
H26A C26 H26C 109.5
H26B C26 H26C 109.5
C25 C27 H27A 109.5
C25 C27 H27B 109.5
H27A C27 H27B 109.5
C25 C27 H27C 109.5
H27A C27 H27C 109.5
H27B C27 H27C 109.5
C24 C28 C30 110.8(6)
C24 C28 C29 110.6(5)
C30 C28 C29 110.5(6)
C24 C28 H28 108.3
C30 C28 H28 108.3
C29 C28 H28 108.3
C28 C29 H29A 109.5
C28 C29 H29B 109.5
H29A C29 H29B 109.5
C28 C29 H29C 109.5
H29A C29 H29C 109.5
H29B C29 H29C 109.5
C28 C30 H30A 109.5
C28 C30 H30B 109.5
H30A C30 H30B 109.5
C28 C30 H30C 109.5
H30A C30 H30C 109.5
H30B C30 H30C 109.5
C36 C31 C32 121.2(5)
C36 C31 N2 121.0(4)
C32 C31 N2 117.7(4)
C33 C32 C31 118.0(5)
C33 C32 C37 121.3(5)
C31 C32 C37 120.7(5)
C34 C33 C32 121.6(5)
C34 C33 H33 119.2
C32 C33 H33 119.2
C35 C34 C33 118.8(5)
C35 C34 H34 120.6
C33 C34 H34 120.6
C34 C35 C36 122.2(5)
C34 C35 H35 118.9
C36 C35 H35 118.9
C35 C36 C31 118.1(5)
C35 C36 C40 119.7(5)
C31 C36 C40 122.2(4)
C32 C37 C38 111.7(5)
C32 C37 C39 112.6(5)
C38 C37 C39 110.6(6)
C32 C37 H37 107.2
C38 C37 H37 107.2
C39 C37 H37 107.2
C37 C38 H38A 109.5
C37 C38 H38B 109.5
H38A C38 H38B 109.5
C37 C38 H38C 109.5
H38A C38 H38C 109.5
H38B C38 H38C 109.5
C37 C39 H39A 109.5
C37 C39 H39B 109.5
H39A C39 H39B 109.5
C37 C39 H39C 109.5
H39A C39 H39C 109.5
H39B C39 H39C 109.5
C41 C40 C36 111.4(5)
C41 C40 C42 110.0(6)
C36 C40 C42 112.2(5)
C41 C40 H40 107.7
C36 C40 H40 107.7
C42 C40 H40 107.7
C40 C41 H41A 109.5
C40 C41 H41B 109.5
H41A C41 H41B 109.5
C40 C41 H41C 109.5
H41A C41 H41C 109.5
H41B C41 H41C 109.5
C40 C42 H42A 109.5
C40 C42 H42B 109.5
H42A C42 H42B 109.5
C40 C42 H42C 109.5
H42A C42 H42C 109.5
H42B C42 H42C 109.5
C48 C43 C44 121.5(5)
C48 C43 N3 121.0(4)
C44 C43 N3 117.5(4)
C45 C44 C43 117.8(5)
C45 C44 C49 121.1(5)
C43 C44 C49 121.1(5)
C46 C45 C44 121.8(5)
C46 C45 H45 119.1
C44 C45 H45 119.1
C47 C46 C45 119.4(5)
C47 C46 H46 120.3
C45 C46 H46 120.3
C46 C47 C48 122.2(5)
C46 C47 H47 118.9
C48 C47 H47 118.9
C47 C48 C43 117.2(5)
C47 C48 C52 119.5(5)
C43 C48 C52 123.3(5)
C44 C49 C50 110.7(5)
C44 C49 C51 112.5(5)
C50 C49 C51 110.4(5)
C44 C49 H49 107.7
C50 C49 H49 107.7
C51 C49 H49 107.7
C49 C50 H50A 109.5
C49 C50 H50B 109.5
H50A C50 H50B 109.5
C49 C50 H50C 109.5
H50A C50 H50C 109.5
H50B C50 H50C 109.5
C49 C51 H51A 109.5
C49 C51 H51B 109.5
H51A C51 H51B 109.5
C49 C51 H51C 109.5
H51A C51 H51C 109.5
H51B C51 H51C 109.5
C48 C52 C54 110.5(4)
C48 C52 C53 112.5(5)
C54 C52 C53 109.9(5)
C48 C52 H52 107.9
C54 C52 H52 107.9
C53 C52 H52 107.9
C52 C53 H53A 109.5
C52 C53 H53B 109.5
H53A C53 H53B 109.5
C52 C53 H53C 109.5
H53A C53 H53C 109.5
H53B C53 H53C 109.5
C52 C54 H54A 109.5
C52 C54 H54B 109.5
H54A C54 H54B 109.5
C52 C54 H54C 109.5
H54A C54 H54C 109.5
H54B C54 H54C 109.5
C1 N1 C19 121.7(4)
C1 N1 Zn1 109.9(3)
C19 N1 Zn1 128.2(3)
C6 N2 C31 122.6(4)
C6 N2 Zn2 108.5(3)
C31 N2 Zn2 127.8(3)
C10 N3 C43 120.7(4)
C10 N3 Zn3 113.1(3)
C43 N3 Zn3 126.2(3)
C2 O1 Zn1 110.1(3)
C2 O1 Zn2 121.8(3)
Zn1 O1 Zn2 103.62(13)
C5 O2 Zn2 108.2(3)
C5 O2 Zn3 114.6(3)
Zn2 O2 Zn3 107.33(14)
C9 O3 Zn3 113.6(3)
C9 O3 Zn1 113.7(3)
Zn3 O3 Zn1 131.19(16)
C13 Zn1 O1 134.1(2)
C13 Zn1 O3 120.10(19)
O1 Zn1 O3 86.26(12)
C13 Zn1 N1 120.2(2)
O1 Zn1 N1 77.09(14)
O3 Zn1 N1 109.24(14)
C15 Zn2 O2 143.0(3)
C15 Zn2 O1 119.3(3)
O2 Zn2 O1 88.30(12)
C15 Zn2 N2 120.3(2)
O2 Zn2 N2 81.21(14)
O1 Zn2 N2 89.10(14)
C17 Zn3 O3 127.7(2)
C17 Zn3 O2 121.2(2)
O3 Zn3 O2 99.90(13)
C17 Zn3 N3 119.3(2)
O3 Zn3 N3 79.98(14)
O2 Zn3 N3 99.02(13)

loop_
_geom_bond_atom_site_label_1
_geom_bond_atom_site_label_2
_geom_bond_distance
C1 N1 1.286(6)
C1 C2 1.486(6)
C1 C3 1.501(7)
C2 O1 1.337(5)
C2 C4 1.351(6)
C3 H3A 0.9800
C3 H3B 0.9800
C3 H3C 0.9800
C4 C5 1.517(7)
C4 H4 0.9500
C5 O2 1.427(5)
C5 C6 1.528(7)
C5 C7 1.533(6)
C6 N2 1.282(6)
C6 C8 1.507(6)
C7 H7A 0.9800
C7 H7B 0.9800
C7 H7C 0.9800
C8 H8A 0.9800
C8 H8B 0.9800
C8 H8C 0.9800
C9 O3 1.404(5)
C9 C10 1.503(6)
C9 C11 1.536(7)
C9 H9 1.0000
C10 N3 1.273(6)
C10 C12 1.512(7)
C11 H11A 0.9800
C11 H11B 0.9800
C11 H11C 0.9800
C12 H12A 0.9800
C12 H12B 0.9800
C12 H12C 0.9800
C13 C14 1.505(8)
C13 Zn1 1.972(5)
C13 H13A 0.9900
C13 H13B 0.9900
C14 H14A 0.9800
C14 H14B 0.9800
C14 H14C 0.9800
C15 C16 1.437(9)
C15 Zn2 1.965(7)
C15 H15A 0.9900
C15 H15B 0.9900
C16 H16A 0.9800
C16 H16B 0.9800
C16 H16C 0.9800
C17 C18 1.476(8)
C17 Zn3 1.977(6)
C17 H17A 0.9900
C17 H17B 0.9900
C18 H18A 0.9800
C18 H18B 0.9800
C18 H18C 0.9800
C19 C24 1.392(7)
C19 C20 1.404(7)
C19 N1 1.440(6)
C20 C21 1.408(7)
C20 C25 1.525(8)
C21 C22 1.357(9)
C21 H21 0.9500
C22 C23 1.392(9)
C22 H22 0.9500
C23 C24 1.403(7)
C23 H23 0.9500
C24 C28 1.518(8)
C25 C26 1.523(8)
C25 C27 1.540(8)
C25 H25 1.0000
C26 H26A 0.9800
C26 H26B 0.9800
C26 H26C 0.9800
C27 H27A 0.9800
C27 H27B 0.9800
C27 H27C 0.9800
C28 C30 1.537(9)
C28 C29 1.539(10)
C28 H28 1.0000
C29 H29A 0.9800
C29 H29B 0.9800
C29 H29C 0.9800
C30 H30A 0.9800
C30 H30B 0.9800
C30 H30C 0.9800
C31 C36 1.394(7)
C31 C32 1.412(7)
C31 N2 1.424(6)
C32 C33 1.394(7)
C32 C37 1.515(7)
C33 C34 1.385(8)
C33 H33 0.9500
C34 C35 1.380(7)
C34 H34 0.9500
C35 C36 1.390(7)
C35 H35 0.9500
C36 C40 1.521(7)
C37 C38 1.521(9)
C37 C39 1.524(8)
C37 H37 1.0000
C38 H38A 0.9800
C38 H38B 0.9800
C38 H38C 0.9800
C39 H39A 0.9800
C39 H39B 0.9800
C39 H39C 0.9800
C40 C41 1.508(9)
C40 C42 1.539(9)
C40 H40 1.0000
C41 H41A 0.9800
C41 H41B 0.9800
C41 H41C 0.9800
C42 H42A 0.9800
C42 H42B 0.9800
C42 H42C 0.9800
C43 C48 1.401(7)
C43 C44 1.410(7)
C43 N3 1.442(6)
C44 C45 1.383(7)
C44 C49 1.520(8)
C45 C46 1.373(7)
C45 H45 0.9500
C46 C47 1.369(7)
C46 H46 0.9500
C47 C48 1.392(7)
C47 H47 0.9500
C48 C52 1.512(7)
C49 C50 1.526(8)
C49 C51 1.526(7)
C49 H49 1.0000
C50 H50A 0.9800
C50 H50B 0.9800
C50 H50C 0.9800
C51 H51A 0.9800
C51 H51B 0.9800
C51 H51C 0.9800
C52 C54 1.525(8)
C52 C53 1.527(8)
C52 H52 1.0000
C53 H53A 0.9800
C53 H53B 0.9800
C53 H53C 0.9800
C54 H54A 0.9800
C54 H54B 0.9800
C54 H54C 0.9800
N1 Zn1 2.171(4)
N2 Zn2 2.131(4)
N3 Zn3 2.127(4)
O1 Zn1 2.010(3)
O1 Zn2 2.095(3)
O2 Zn2 1.967(3)
O2 Zn3 2.041(3)
O3 Zn3 2.028(3)
O3 Zn1 2.035(3)

loop_
_platon_squeeze_void_nr
_platon_squeeze_void_average_x
_platon_squeeze_void_average_y
_platon_squeeze_void_average_z
_platon_squeeze_void_volume
_platon_squeeze_void_count_electrons
_platon_squeeze_void_content
1 0.250 0.274 -0.014 491 49 ' '
2 0.750 0.726 -0.014 491 49 ' '
